data_2235731
loop_
_publ_author_name
'Peng, Hao'
'He, Hongwu'

_publ_section_title
;
 1,3-Phenylene bis{3-[2-chloro-4-(trifluoromethyl)phenoxy]benzoate}
;
_journal_coeditor_code BG2468
_journal_issue 8
_journal_name_full 'Acta Crystallographica Section E'
_journal_page_first o2437
_journal_paper_doi 10.1107/S1600536812030826
_journal_volume 68
_journal_year 2012
_chemical_formula_iupac 'C34 H18 Cl2 F6 O6'
_chemical_formula_moiety 'C34 H18 Cl2 F6 O6'
_chemical_formula_sum 'C34 H18 Cl2 F6 O6'
_chemical_formula_weight 707.38
_chemical_name_systematic
;
1,3-Phenylene bis{3-[2-chloro-4-(trifluoromethyl)phenoxy]benzoate}
;
_space_group_IT_number 2
_symmetry_cell_setting triclinic
_symmetry_space_group_name_Hall '-P 1'
_symmetry_space_group_name_H-M 'P -1'
_atom_sites_solution_hydrogens geom
_atom_sites_solution_primary direct
_atom_sites_solution_secondary difmap
_cell_angle_alpha 92.986(2)
_cell_angle_beta 98.485(3)
_cell_angle_gamma 92.611(3)
_cell_formula_units_Z 2
_cell_length_a 7.7175(11)
_cell_length_b 8.7399(12)
_cell_length_c 23.973(3)
_cell_measurement_reflns_used 2828
_cell_measurement_temperature 292(2)
_cell_measurement_theta_max 23.02
_cell_measurement_theta_min 2.34
_cell_volume 1594.8(4)
_computing_cell_refinement '<i>SAINT-Plus</i> (Bruker, 2001)'
_computing_data_collection '<i>SMART</i> (Bruker, 2001)'
_computing_data_reduction '<i>SAINT-Plus</i> (Bruker, 2001)'
_computing_molecular_graphics '<i>PLATON</i> (Spek, 2009)'
_computing_publication_material '<i>PLATON</i> (Spek, 2009)'
_computing_structure_refinement '<i>SHELXL97</i> (Sheldrick, 2008)'
_computing_structure_solution '<i>SHELXS97</i> (Sheldrick, 2008)'
_diffrn_ambient_temperature 292(2)
_diffrn_measured_fraction_theta_full 0.988
_diffrn_measured_fraction_theta_max 0.988
_diffrn_measurement_device_type 'Bruker SMART APEX CCD area-detector'
_diffrn_measurement_method '\f and \w scans'
_diffrn_radiation_monochromator graphite
_diffrn_radiation_source 'fine-focus sealed tube'
_diffrn_radiation_type MoK\a
_diffrn_radiation_wavelength 0.71073
_diffrn_reflns_av_R_equivalents 0.0615
_diffrn_reflns_av_sigmaI/netI 0.0591
_diffrn_reflns_limit_h_max 9
_diffrn_reflns_limit_h_min -9
_diffrn_reflns_limit_k_max 10
_diffrn_reflns_limit_k_min -10
_diffrn_reflns_limit_l_max 28
_diffrn_reflns_limit_l_min -25
_diffrn_reflns_number 13550
_diffrn_reflns_theta_full 25.00
_diffrn_reflns_theta_max 25.00
_diffrn_reflns_theta_min 1.72
_exptl_absorpt_coefficient_mu 0.284
_exptl_absorpt_correction_type none
_exptl_crystal_colour yellow
_exptl_crystal_density_diffrn 1.473
_exptl_crystal_density_method 'not measured'
_exptl_crystal_description block
_exptl_crystal_F_000 716
_exptl_crystal_size_max 0.30
_exptl_crystal_size_mid 0.20
_exptl_crystal_size_min 0.20
_refine_diff_density_max 0.507
_refine_diff_density_min -0.363
_refine_ls_extinction_method none
_refine_ls_goodness_of_fit_ref 1.000
_refine_ls_hydrogen_treatment constr
_refine_ls_matrix_type full
_refine_ls_number_parameters 528
_refine_ls_number_reflns 5564
_refine_ls_number_restraints 215
_refine_ls_restrained_S_all 1.147
_refine_ls_R_factor_all 0.1216
_refine_ls_R_factor_gt 0.0791
_refine_ls_shift/su_max 0.000
_refine_ls_shift/su_mean 0.000
_refine_ls_structure_factor_coef Fsqd
_refine_ls_weighting_details 'calc w=1/[\s^2^(Fo^2^)+(0.1540P)^2^+0.0000P] where P=(Fo^2^+2Fc^2^)/3'
_refine_ls_weighting_scheme calc
_refine_ls_wR_factor_gt 0.2254
_refine_ls_wR_factor_ref 0.2565
_reflns_number_gt 3199
_reflns_number_total 5564
_reflns_threshold_expression I>2\s(I)
_cod_data_source_file bg2468.cif
_cod_data_source_block I
_cod_database_code 2235731
_cod_database_fobs_code 2235731

loop_
_symmetry_equiv_pos_as_xyz
'x, y, z'
'-x, -y, -z'

loop_
_atom_site_type_symbol
_atom_site_label
_atom_site_fract_x
_atom_site_fract_y
_atom_site_fract_z
_atom_site_U_iso_or_equiv
_atom_site_adp_type
_atom_site_calc_flag
_atom_site_refinement_flags
_atom_site_occupancy
_atom_site_symmetry_multiplicity
_atom_site_disorder_assembly
_atom_site_disorder_group
C C1 1.0008(10) 0.4068(9) 0.1855(3) 0.164(4) Uani d D 1 1 . .
F F1 1.1346(11) 0.3142(8) 0.1888(3) 0.173(3) Uani d PDU 0.715(11) 1 A 1
F F2 0.9704(16) 0.4550(9) 0.1344(2) 0.181(4) Uani d PDU 0.715(11) 1 A 1
F F3 0.8624(10) 0.3082(8) 0.1916(3) 0.178(3) Uani d PDU 0.715(11) 1 A 1
F F1' 1.1403(17) 0.434(2) 0.1557(7) 0.172(8) Uani d PDU 0.285(11) 1 A 2
F F2' 0.8633(17) 0.4334(18) 0.1450(6) 0.129(6) Uani d PDU 0.285(11) 1 A 2
F F3' 0.997(3) 0.2580(12) 0.1905(9) 0.189(9) Uani d PDU 0.285(11) 1 A 2
C C2 1.0228(9) 0.5297(6) 0.2317(2) 0.1074(18) Uani d D 1 1 A .
C C3 1.0153(8) 0.6824(6) 0.2186(2) 0.1061(17) Uani d . 1 1 . .
H H3 0.9965 0.7081 0.1811 0.127 Uiso calc R 1 1 A .
C C4 1.0356(6) 0.7936(5) 0.26078(19) 0.0780(12) Uani d . 1 1 A .
C C5 1.0635(5) 0.7577(4) 0.31719(16) 0.0606(9) Uani d . 1 1 . .
C C6 1.0725(6) 0.6045(5) 0.32885(18) 0.0718(11) Uani d . 1 1 A .
H H6 1.0915 0.5779 0.3662 0.086 Uiso calc R 1 1 . .
C C7 1.0540(7) 0.4930(6) 0.2868(2) 0.0921(14) Uani d . 1 1 . .
H H7 1.0627 0.3908 0.2955 0.111 Uiso calc R 1 1 A .
Cl Cl1 1.0268(2) 0.98315(14) 0.24459(6) 0.1118(6) Uani d . 1 1 . .
C C8 1.0931(5) 0.8438(4) 0.41370(16) 0.0633(10) Uani d . 1 1 . .
C C9 1.2532(5) 0.8562(5) 0.44654(19) 0.0730(11) Uani d . 1 1 A .
H H9 1.3538 0.8795 0.4309 0.088 Uiso calc R 1 1 . .
C C10 1.2640(5) 0.8340(6) 0.50298(19) 0.0803(13) Uani d . 1 1 . .
H H10 1.3727 0.8449 0.5258 0.096 Uiso calc R 1 1 A .
C C11 1.1163(5) 0.7958(5) 0.52665(17) 0.0727(12) Uani d . 1 1 A .
H H11 1.1251 0.7795 0.5650 0.087 Uiso calc R 1 1 . .
C C12 0.9547(4) 0.7821(4) 0.49233(15) 0.0568(9) Uani d . 1 1 . .
C C13 0.9418(5) 0.8086(4) 0.43542(16) 0.0583(9) Uani d . 1 1 A .
H H13 0.8333 0.8028 0.4124 0.070 Uiso calc R 1 1 . .
C C14 0.7901(5) 0.7436(4) 0.51447(16) 0.0605(10) Uani d . 1 1 A .
C C15 0.6718(5) 0.6869(4) 0.59670(15) 0.0593(9) Uani d . 1 1 A .
C C16 0.5571(6) 0.5592(5) 0.58476(17) 0.0718(11) Uani d . 1 1 . .
H H16 0.5728 0.4834 0.5575 0.086 Uiso calc R 1 1 . .
C C17 0.4200(7) 0.5491(5) 0.6147(2) 0.0841(13) Uani d . 1 1 . .
H H17 0.3414 0.4641 0.6074 0.101 Uiso calc R 1 1 . .
C C18 0.3932(6) 0.6588(5) 0.65491(18) 0.0762(12) Uani d . 1 1 . .
H H18 0.2976 0.6493 0.6742 0.091 Uiso calc R 1 1 . .
C C19 0.5100(5) 0.7820(5) 0.66599(16) 0.0659(10) Uani d . 1 1 . .
C C20 0.6535(5) 0.7982(5) 0.63710(15) 0.0629(10) Uani d . 1 1 . .
H H20 0.7338 0.8819 0.6451 0.075 Uiso calc R 1 1 . .
C C21 0.4647(5) 1.0363(5) 0.69507(19) 0.0743(12) Uani d . 1 1 . .
C C22 0.4654(6) 1.1432(5) 0.74417(19) 0.0790(12) Uani d . 1 1 . .
C C23 0.4556(8) 1.2993(6) 0.7364(2) 0.1024(16) Uani d . 1 1 . .
H H23 0.4483 1.3340 0.7002 0.123 Uiso calc R 1 1 . .
C C24 0.4564(11) 1.4006(7) 0.7804(3) 0.135(2) Uani d . 1 1 . .
H H24 0.4531 1.5047 0.7744 0.162 Uiso calc R 1 1 . .
C C25 0.4619(11) 1.3539(8) 0.8330(3) 0.146(3) Uani d . 1 1 B .
H H25 0.4607 1.4248 0.8632 0.175 Uiso calc R 1 1 . .
C C26 0.4692(10) 1.1990(7) 0.8417(2) 0.121(2) Uani d D 1 1 . .
C C27 0.4746(7) 1.0952(6) 0.7987(2) 0.0950(15) Uani d . 1 1 B .
H H27 0.4843 0.9919 0.8055 0.114 Uiso calc R 1 1 . .
O O1 1.0799(4) 0.8770(3) 0.35637(11) 0.0716(8) Uani d . 1 1 A .
O O2 0.6463(3) 0.7448(4) 0.48806(11) 0.0797(9) Uani d . 1 1 . .
O O3 0.8193(3) 0.7046(3) 0.56895(10) 0.0678(8) Uani d . 1 1 . .
O O4 0.4900(4) 0.8907(3) 0.70907(11) 0.0729(8) Uani d . 1 1 . .
O O5 0.4436(5) 1.0719(4) 0.64716(14) 0.1047(11) Uani d . 1 1 . .
C C28 0.4973(19) 1.0073(12) 0.9132(8) 0.114(8) Uani d PGD 0.429(5) 1 B 1
C C29 0.6790(19) 1.0061(12) 0.9252(7) 0.092(4) Uani d PGD 0.429(5) 1 B 1
C C30 0.7572(13) 0.8795(14) 0.9487(8) 0.116(6) Uani d PGD 0.429(5) 1 B 1
H H30 0.8788 0.8787 0.9567 0.139 Uiso calc PR 0.429(5) 1 B 1
C C31 0.6537(14) 0.7541(14) 0.9603(10) 0.121(3) Uani d PGDU 0.429(5) 1 B 1
C C32 0.4720(14) 0.7553(15) 0.9483(10) 0.146(8) Uani d PGDU 0.429(5) 1 B 1
H H32 0.4028 0.6714 0.9560 0.175 Uiso calc PR 0.429(5) 1 B 1
C C33 0.3938(14) 0.8819(16) 0.9247(8) 0.160(11) Uani d PGU 0.429(5) 1 B 1
H H33 0.2722 0.8827 0.9167 0.192 Uiso calc PR 0.429(5) 1 B 1
Cl Cl2 0.8236(8) 1.1645(6) 0.9180(2) 0.171(2) Uani d PD 0.429(5) 1 B 1
C C34 0.7402(18) 0.6295(15) 0.9921(6) 0.176(4) Uani d PDU 0.429(5) 1 B 1
F F4 0.6176(18) 0.5555(19) 1.0149(8) 0.252(5) Uani d PDU 0.429(5) 1 B 1
F F5 0.802(2) 0.5392(18) 0.9542(6) 0.200(6) Uani d PDU 0.429(5) 1 B 1
F F6 0.8722(19) 0.6868(17) 1.0316(7) 0.207(7) Uani d PDU 0.429(5) 1 B 1
O O6 0.4227(13) 1.1471(13) 0.8941(3) 0.083(3) Uani d PDU 0.429(5) 1 B 1
C C28' 0.5648(16) 1.0452(12) 0.9143(6) 0.099(5) Uani d PGD 0.571(5) 1 B 2
C C29' 0.4545(11) 0.9259(14) 0.9270(5) 0.104(4) Uani d PGD 0.571(5) 1 B 2
C C30' 0.5250(10) 0.7945(13) 0.9492(6) 0.122(4) Uani d PGDU 0.571(5) 1 B 2
H H30' 0.4511 0.7148 0.9577 0.146 Uiso calc PR 0.571(5) 1 B 2
C C31' 0.7057(10) 0.7824(13) 0.9587(7) 0.121(3) Uani d PGDU 0.571(5) 1 B 2
C C32' 0.8161(10) 0.9016(14) 0.9460(8) 0.172(8) Uani d PGDU 0.571(5) 1 B 2
H H32' 0.9370 0.8935 0.9523 0.207 Uiso calc PR 0.571(5) 1 B 2
C C33' 0.7456(15) 1.0330(12) 0.9238(7) 0.153(7) Uani d PGU 0.571(5) 1 B 2
H H33' 0.8194 1.1128 0.9153 0.184 Uiso calc PR 0.571(5) 1 B 2
Cl Cl2' 0.2398(7) 0.9546(9) 0.9143(3) 0.273(4) Uani d PD 0.571(5) 1 B 2
C C34' 0.7793(14) 0.6370(13) 0.9821(4) 0.176(4) Uani d PDU 0.571(5) 1 B 2
F F4' 0.6955(18) 0.5089(17) 0.9552(5) 0.252(5) Uani d PDU 0.571(5) 1 B 2
F F5' 0.9484(12) 0.6468(13) 0.9771(4) 0.207(4) Uani d PDU 0.571(5) 1 B 2
F F6' 0.7642(15) 0.6294(11) 1.0369(3) 0.159(3) Uani d PDU 0.571(5) 1 B 2
O O6' 0.522(2) 1.1809(14) 0.9002(3) 0.150(4) Uani d PDU 0.571(5) 1 B 2

loop_
_atom_site_aniso_label
_atom_site_aniso_U_11
_atom_site_aniso_U_22
_atom_site_aniso_U_33
_atom_site_aniso_U_12
_atom_site_aniso_U_13
_atom_site_aniso_U_23
C1 0.272(12) 0.130(7) 0.086(5) -0.012(8) 0.017(6) 0.017(5)
F1 0.256(7) 0.111(5) 0.157(6) 0.041(5) 0.058(5) -0.039(4)
F2 0.296(10) 0.152(5) 0.091(4) 0.017(7) 0.019(5) -0.012(3)
F3 0.235(7) 0.127(5) 0.150(5) -0.012(5) -0.011(5) -0.052(4)
F1' 0.178(11) 0.156(11) 0.176(12) 0.002(9) 0.037(9) -0.054(9)
F2' 0.147(9) 0.120(9) 0.116(10) -0.006(7) 0.017(7) -0.027(7)
F3' 0.200(13) 0.164(12) 0.197(13) 0.012(10) 0.011(10) 0.003(9)
C2 0.184(6) 0.074(3) 0.061(3) 0.015(3) 0.005(3) -0.001(2)
C3 0.168(5) 0.090(4) 0.054(3) -0.003(3) 0.000(3) 0.010(3)
C4 0.094(3) 0.063(2) 0.072(3) -0.004(2) -0.005(2) 0.014(2)
C5 0.058(2) 0.065(2) 0.058(2) -0.0022(17) 0.0071(17) 0.0061(19)
C6 0.086(3) 0.072(3) 0.058(2) 0.013(2) 0.008(2) 0.012(2)
C7 0.130(4) 0.070(3) 0.078(3) 0.020(3) 0.013(3) 0.006(2)
Cl1 0.1702(14) 0.0692(8) 0.0854(9) -0.0165(8) -0.0159(8) 0.0242(6)
C8 0.068(3) 0.065(2) 0.058(2) 0.0083(18) 0.0104(19) 0.0010(18)
C9 0.052(2) 0.088(3) 0.081(3) 0.009(2) 0.014(2) 0.002(2)
C10 0.051(2) 0.117(4) 0.071(3) 0.014(2) 0.000(2) 0.002(3)
C11 0.055(2) 0.102(3) 0.061(3) 0.020(2) 0.0035(19) 0.001(2)
C12 0.051(2) 0.063(2) 0.054(2) 0.0072(16) 0.0043(16) -0.0042(17)
C13 0.053(2) 0.060(2) 0.059(2) 0.0023(16) 0.0006(17) -0.0021(17)
C14 0.055(2) 0.071(2) 0.054(2) 0.0106(17) 0.0024(18) -0.0021(18)
C15 0.062(2) 0.067(2) 0.049(2) 0.0043(18) 0.0061(17) 0.0102(18)
C16 0.086(3) 0.069(3) 0.057(2) -0.003(2) 0.003(2) 0.0038(19)
C17 0.098(3) 0.082(3) 0.068(3) -0.030(3) 0.006(3) 0.013(2)
C18 0.081(3) 0.083(3) 0.067(3) -0.014(2) 0.018(2) 0.021(2)
C19 0.076(3) 0.074(3) 0.048(2) 0.004(2) 0.0071(19) 0.0123(19)
C20 0.060(2) 0.071(2) 0.056(2) -0.0042(18) 0.0027(18) 0.012(2)
C21 0.073(3) 0.095(3) 0.060(3) 0.017(2) 0.012(2) 0.025(2)
C22 0.088(3) 0.083(3) 0.069(3) 0.018(2) 0.014(2) 0.013(2)
C23 0.140(5) 0.086(4) 0.084(4) 0.023(3) 0.017(3) 0.022(3)
C24 0.213(8) 0.079(4) 0.111(5) 0.031(4) 0.013(5) 0.010(4)
C25 0.225(8) 0.098(5) 0.106(5) 0.044(5) -0.009(5) -0.011(4)
C26 0.197(7) 0.100(4) 0.070(4) 0.055(4) 0.013(4) 0.011(3)
C27 0.144(4) 0.080(3) 0.067(3) 0.032(3) 0.022(3) 0.014(2)
O1 0.0889(19) 0.0666(16) 0.0598(17) -0.0009(14) 0.0135(14) 0.0058(13)
O2 0.0510(16) 0.125(3) 0.0620(17) 0.0010(15) 0.0011(13) 0.0167(16)
O3 0.0578(15) 0.0908(19) 0.0541(16) 0.0127(13) 0.0022(12) 0.0080(13)
O4 0.095(2) 0.0740(18) 0.0524(16) 0.0045(15) 0.0167(13) 0.0099(14)
O5 0.138(3) 0.116(3) 0.068(2) 0.047(2) 0.0216(19) 0.0280(19)
C28 0.176(18) 0.107(16) 0.063(12) -0.023(16) 0.049(12) -0.009(11)
C29 0.112(13) 0.085(11) 0.075(10) 0.002(9) 0.005(9) 0.001(8)
C30 0.097(10) 0.147(18) 0.096(12) 0.010(11) -0.001(8) -0.019(12)
C31 0.149(7) 0.126(6) 0.087(4) 0.041(5) 0.007(5) 0.011(4)
C32 0.177(12) 0.128(11) 0.134(12) -0.016(9) 0.035(9) 0.006(9)
C33 0.162(14) 0.169(14) 0.153(14) 0.030(10) 0.031(10) -0.001(10)
Cl2 0.192(5) 0.132(4) 0.175(5) -0.039(3) -0.012(4) 0.035(3)
C34 0.197(7) 0.179(7) 0.154(7) 0.029(6) 0.035(6) 0.000(6)
F4 0.278(8) 0.222(8) 0.255(8) 0.045(6) 0.017(6) 0.031(6)
F5 0.231(11) 0.154(8) 0.217(10) 0.085(8) 0.024(8) 0.002(7)
F6 0.190(10) 0.225(11) 0.214(11) 0.042(8) 0.035(8) 0.062(9)
O6 0.102(6) 0.090(6) 0.056(5) 0.034(5) 0.003(4) -0.011(4)
C28' 0.155(15) 0.084(8) 0.056(7) 0.045(10) -0.002(8) 0.001(6)
C29' 0.149(12) 0.115(10) 0.044(6) 0.045(10) 0.000(6) -0.008(6)
C30' 0.160(9) 0.123(8) 0.086(7) -0.003(8) 0.036(7) 0.001(6)
C31' 0.149(7) 0.126(6) 0.087(4) 0.041(5) 0.007(5) 0.011(4)
C32' 0.161(10) 0.191(12) 0.158(12) 0.036(9) -0.001(9) -0.005(9)
C33' 0.166(11) 0.153(12) 0.139(10) 0.003(9) 0.027(9) -0.009(9)
Cl2' 0.170(4) 0.396(10) 0.220(6) 0.051(5) -0.027(4) -0.156(6)
C34' 0.197(7) 0.179(7) 0.154(7) 0.029(6) 0.035(6) 0.000(6)
F4' 0.278(8) 0.222(8) 0.255(8) 0.045(6) 0.017(6) 0.031(6)
F5' 0.218(8) 0.225(8) 0.176(7) 0.096(7) -0.003(6) 0.015(6)
F6' 0.207(8) 0.168(7) 0.105(5) 0.036(6) 0.012(5) 0.052(4)
O6' 0.217(10) 0.128(7) 0.096(6) 0.019(7) -0.006(6) -0.010(5)

loop_
_atom_type_symbol
_atom_type_description
_atom_type_scat_dispersion_real
_atom_type_scat_dispersion_imag
_atom_type_scat_source
C C 0.0033 0.0016 'International Tables Vol C Tables 4.2.6.8 and 6.1.1.4'
H H 0.0000 0.0000 'International Tables Vol C Tables 4.2.6.8 and 6.1.1.4'
O O 0.0106 0.0060 'International Tables Vol C Tables 4.2.6.8 and 6.1.1.4'
F F 0.0171 0.0103 'International Tables Vol C Tables 4.2.6.8 and 6.1.1.4'
Cl Cl 0.1484 0.1585 'International Tables Vol C Tables 4.2.6.8 and 6.1.1.4'

loop_
_geom_angle_atom_site_label_1
_geom_angle_atom_site_label_2
_geom_angle_atom_site_label_3
_geom_angle
F2 C1 F3' 117.4(12)
F2 C1 F1 109.1(6)
F3' C1 F1 51.7(8)
F2 C1 F2' 39.9(6)
F3' C1 F2' 106.4(8)
F1 C1 F2' 135.0(10)
F2 C1 F3 107.1(7)
F3' C1 F3 50.8(8)
F1 C1 F3 102.4(6)
F2' C1 F3 71.8(7)
F2 C1 F1' 60.3(7)
F3' C1 F1' 103.6(8)
F1 C1 F1' 59.1(8)
F2' C1 F1' 100.0(7)
F3 C1 F1' 145.4(9)
F2 C1 C2 115.0(6)
F3' C1 C2 127.5(11)
F1 C1 C2 113.1(6)
F2' C1 C2 110.7(9)
F3 C1 C2 109.3(6)
F1' C1 C2 105.1(9)
C7 C2 C3 120.0(4)
C7 C2 C1 120.2(5)
C3 C2 C1 119.8(5)
C4 C3 C2 119.5(4)
C4 C3 H3 120.3
C2 C3 H3 120.3
C3 C4 C5 121.2(4)
C3 C4 Cl1 119.5(4)
C5 C4 Cl1 119.3(3)
O1 C5 C6 125.3(4)
O1 C5 C4 116.8(4)
C6 C5 C4 117.9(4)
C7 C6 C5 121.1(4)
C7 C6 H6 119.4
C5 C6 H6 119.4
C6 C7 C2 120.2(4)
C6 C7 H7 119.9
C2 C7 H7 119.9
C9 C8 C13 122.0(4)
C9 C8 O1 119.2(4)
C13 C8 O1 118.7(3)
C8 C9 C10 119.0(4)
C8 C9 H9 120.5
C10 C9 H9 120.5
C9 C10 C11 121.2(4)
C9 C10 H10 119.4
C11 C10 H10 119.4
C10 C11 C12 118.9(4)
C10 C11 H11 120.6
C12 C11 H11 120.6
C11 C12 C13 120.3(4)
C11 C12 C14 122.3(4)
C13 C12 C14 117.4(3)
C8 C13 C12 118.5(3)
C8 C13 H13 120.7
C12 C13 H13 120.7
O2 C14 O3 122.7(4)
O2 C14 C12 124.9(4)
O3 C14 C12 112.4(3)
C20 C15 C16 122.6(4)
C20 C15 O3 116.5(3)
C16 C15 O3 120.9(3)
C17 C16 C15 117.1(4)
C17 C16 H16 121.4
C15 C16 H16 121.4
C16 C17 C18 122.8(4)
C16 C17 H17 118.6
C18 C17 H17 118.6
C19 C18 C17 118.4(4)
C19 C18 H18 120.8
C17 C18 H18 120.8
C18 C19 C20 121.5(4)
C18 C19 O4 119.1(4)
C20 C19 O4 119.4(4)
C15 C20 C19 117.6(4)
C15 C20 H20 121.2
C19 C20 H20 121.2
O5 C21 O4 122.5(4)
O5 C21 C22 124.4(4)
O4 C21 C22 113.1(4)
C27 C22 C23 118.1(4)
C27 C22 C21 122.6(4)
C23 C22 C21 119.4(4)
C24 C23 C22 121.0(5)
C24 C23 H23 119.5
C22 C23 H23 119.5
C23 C24 C25 120.9(6)
C23 C24 H24 119.5
C25 C24 H24 119.5
C24 C25 C26 119.2(6)
C24 C25 H25 120.4
C26 C25 H25 120.4
C27 C26 C25 121.2(6)
C27 C26 O6' 127.3(7)
C25 C26 O6' 108.8(7)
C27 C26 O6 118.9(7)
C25 C26 O6 117.8(6)
O6' C26 O6 32.3(6)
C26 C27 C22 119.5(5)
C26 C27 H27 120.2
C22 C27 H27 120.2
C5 O1 C8 118.1(3)
C14 O3 C15 117.1(3)
C21 O4 C19 117.9(3)
C29 C28 C33 120.0
C29 C28 O6 117.6(10)
C33 C28 O6 122.1(10)
C28 C29 C30 120.0
C28 C29 Cl2 124.1(8)
C30 C29 Cl2 115.6(8)
C29 C30 C31 120.0
C29 C30 H30 120.0
C31 C30 H30 120.0
C32 C31 C30 120.0
C32 C31 C34 121.0(5)
C30 C31 C34 118.5(5)
C33 C32 C31 120.0
C33 C32 H32 120.0
C31 C32 H32 120.0
C32 C33 C28 120.0
C32 C33 H33 120.0
C28 C33 H33 120.0
F4 C34 F5 111.1(9)
F4 C34 F6 111.5(9)
F5 C34 F6 110.0(8)
F4 C34 C31 106.9(11)
F5 C34 C31 106.0(13)
F6 C34 C31 111.1(13)
C28 O6 C26 116.3(10)
O6' C28' C29' 127.3(11)
O6' C28' C33' 112.2(11)
C29' C28' C33' 120.0
C28' C29' C30' 120.0
C28' C29' Cl2' 115.6(8)
C30' C29' Cl2' 124.4(8)
C29' C30' C31' 120.0
C29' C30' H30' 120.0
C31' C30' H30' 120.0
C32' C31' C30' 120.0
C32' C31' C34' 121.0(4)
C30' C31' C34' 119.0(4)
C33' C32' C31' 120.0
C33' C32' H32' 120.0
C31' C32' H32' 120.0
C32' C33' C28' 120.0
C32' C33' H33' 120.0
C28' C33' H33' 120.0
F5' C34' F6' 108.8(8)
F5' C34' F4' 112.4(8)
F6' C34' F4' 106.6(8)
F5' C34' C31' 105.2(7)
F6' C34' C31' 111.3(10)
F4' C34' C31' 112.4(12)
C28' O6' C26 116.6(10)

loop_
_geom_bond_atom_site_label_1
_geom_bond_atom_site_label_2
_geom_bond_distance
C1 F2 1.307(7)
C1 F3' 1.312(8)
C1 F1 1.337(7)
C1 F2' 1.367(8)
C1 F3 1.372(7)
C1 F1' 1.394(9)
C1 C2 1.487(8)
C2 C7 1.366(7)
C2 C3 1.389(7)
C3 C4 1.353(6)
C3 H3 0.9300
C4 C5 1.392(6)
C4 Cl1 1.723(4)
C5 O1 1.355(5)
C5 C6 1.385(6)
C6 C7 1.352(6)
C6 H6 0.9300
C7 H7 0.9300
C8 C9 1.360(6)
C8 C13 1.376(5)
C8 O1 1.409(5)
C9 C10 1.368(6)
C9 H9 0.9300
C10 C11 1.382(6)
C10 H10 0.9300
C11 C12 1.385(5)
C11 H11 0.9300
C12 C13 1.386(5)
C12 C14 1.479(5)
C13 H13 0.9300
C14 O2 1.195(4)
C14 O3 1.356(4)
C15 C20 1.363(5)
C15 C16 1.384(6)
C15 O3 1.407(4)
C16 C17 1.365(6)
C16 H16 0.9300
C17 C18 1.368(6)
C17 H17 0.9300
C18 C19 1.362(6)
C18 H18 0.9300
C19 C20 1.396(5)
C19 O4 1.397(5)
C20 H20 0.9300
C21 O5 1.196(5)
C21 O4 1.348(5)
C21 C22 1.464(6)
C22 C27 1.387(6)
C22 C23 1.391(7)
C23 C24 1.340(8)
C23 H23 0.9300
C24 C25 1.340(9)
C24 H24 0.9300
C25 C26 1.383(8)
C25 H25 0.9300
C26 C27 1.344(7)
C26 O6' 1.418(9)
C26 O6 1.444(9)
C27 H27 0.9300
C28 C29 1.3900
C28 C33 1.3900
C28 O6 1.442(12)
C29 C30 1.3900
C29 Cl2 1.770(9)
C30 C31 1.3900
C30 H30 0.9300
C31 C32 1.3900
C31 C34 1.489(11)
C32 C33 1.3900
C32 H32 0.9300
C33 H33 0.9300
C34 F4 1.321(9)
C34 F5 1.330(9)
C34 F6 1.343(9)
C28' O6' 1.295(13)
C28' C29' 1.3900
C28' C33' 1.3900
C29' C30' 1.3900
C29' Cl2' 1.673(7)
C30' C31' 1.3900
C30' H30' 0.9300
C31' C32' 1.3900
C31' C34' 1.517(10)
C32' C33' 1.3900
C32' H32' 0.9300
C33' H33' 0.9300
C34' F5' 1.327(8)
C34' F6' 1.341(8)
C34' F4' 1.351(9)

loop_
_geom_hbond_atom_site_label_D
_geom_hbond_atom_site_label_H
_geom_hbond_atom_site_label_A
_geom_hbond_site_symmetry_A
_geom_hbond_distance_DH
_geom_hbond_distance_HA
_geom_hbond_distance_DA
_geom_hbond_angle_DHA
C20 H20 O1 2_776 0.93 2.50 3.412(5) 166.4
C10 H10 O2 1_655 0.93 2.59 3.152(5) 119.6

loop_
_geom_torsion_atom_site_label_1
_geom_torsion_atom_site_label_2
_geom_torsion_atom_site_label_3
_geom_torsion_atom_site_label_4
_geom_torsion
F2 C1 C2 C7 179.6(8)
F3' C1 C2 C7 4.4(15)
F1 C1 C2 C7 -54.1(9)
F2' C1 C2 C7 136.4(9)
F3 C1 C2 C7 59.2(8)
F1' C1 C2 C7 -116.5(11)
F2 C1 C2 C3 -1.8(11)
F3' C1 C2 C3 -177.0(13)
F1 C1 C2 C3 124.4(7)
F2' C1 C2 C3 -45.0(11)
F3 C1 C2 C3 -122.2(7)
F1' C1 C2 C3 62.1(11)
C7 C2 C3 C4 -1.3(10)
C1 C2 C3 C4 -179.9(6)
C2 C3 C4 C5 -0.1(8)
C2 C3 C4 Cl1 179.9(5)
C3 C4 C5 O1 -179.1(4)
Cl1 C4 C5 O1 0.9(5)
C3 C4 C5 C6 0.9(7)
Cl1 C4 C5 C6 -179.1(3)
O1 C5 C6 C7 179.8(4)
C4 C5 C6 C7 -0.2(6)
C5 C6 C7 C2 -1.2(8)
C3 C2 C7 C6 2.0(9)
C1 C2 C7 C6 -179.4(6)
C13 C8 C9 C10 -0.4(6)
O1 C8 C9 C10 175.6(4)
C8 C9 C10 C11 1.6(7)
C9 C10 C11 C12 -0.9(7)
C10 C11 C12 C13 -0.9(6)
C10 C11 C12 C14 -179.2(4)
C9 C8 C13 C12 -1.4(6)
O1 C8 C13 C12 -177.4(3)
C11 C12 C13 C8 2.0(6)
C14 C12 C13 C8 -179.6(3)
C11 C12 C14 O2 172.4(4)
C13 C12 C14 O2 -5.9(6)
C11 C12 C14 O3 -8.0(5)
C13 C12 C14 O3 173.7(3)
C20 C15 C16 C17 1.2(6)
O3 C15 C16 C17 178.3(4)
C15 C16 C17 C18 0.1(7)
C16 C17 C18 C19 -0.9(7)
C17 C18 C19 C20 0.4(6)
C17 C18 C19 O4 -176.5(4)
C16 C15 C20 C19 -1.7(5)
O3 C15 C20 C19 -178.9(3)
C18 C19 C20 C15 0.8(6)
O4 C19 C20 C15 177.7(3)
O5 C21 C22 C27 174.1(5)
O4 C21 C22 C27 -5.7(6)
O5 C21 C22 C23 -5.6(7)
O4 C21 C22 C23 174.6(4)
C27 C22 C23 C24 0.5(9)
C21 C22 C23 C24 -179.8(5)
C22 C23 C24 C25 -1.8(11)
C23 C24 C25 C26 0.9(12)
C24 C25 C26 C27 1.4(12)
C24 C25 C26 O6' 164.3(9)
C24 C25 C26 O6 -161.9(8)
C25 C26 C27 C22 -2.6(10)
O6' C26 C27 C22 -162.2(9)
O6 C26 C27 C22 160.4(6)
C23 C22 C27 C26 1.7(8)
C21 C22 C27 C26 -178.0(5)
C6 C5 O1 C8 -5.4(5)
C4 C5 O1 C8 174.6(3)
C9 C8 O1 C5 101.9(4)
C13 C8 O1 C5 -81.9(4)
O2 C14 O3 C15 -9.2(5)
C12 C14 O3 C15 171.2(3)
C20 C15 O3 C14 -108.2(4)
C16 C15 O3 C14 74.5(4)
O5 C21 O4 C19 6.7(6)
C22 C21 O4 C19 -173.5(3)
C18 C19 O4 C21 -119.5(4)
C20 C19 O4 C21 63.5(5)
C33 C28 C29 C30 0.0
O6 C28 C29 C30 174.0(17)
C33 C28 C29 Cl2 -174.4(14)
O6 C28 C29 Cl2 -0.4(15)
C28 C29 C30 C31 0.0
Cl2 C29 C30 C31 174.9(13)
C29 C30 C31 C32 0.0
C29 C30 C31 C34 -172(2)
C30 C31 C32 C33 0.0
C34 C31 C32 C33 172(2)
C31 C32 C33 C28 0.0
C29 C28 C33 C32 0.0
O6 C28 C33 C32 -173.7(17)
C32 C31 C34 F4 -14.0(17)
C30 C31 C34 F4 158.2(12)
C32 C31 C34 F5 104.6(14)
C30 C31 C34 F5 -83.2(15)
C32 C31 C34 F6 -135.9(12)
C30 C31 C34 F6 36.3(18)
C29 C28 O6 C26 61.6(15)
C33 C28 O6 C26 -124.6(12)
C27 C26 O6 C28 41.3(13)
C25 C26 O6 C28 -155.0(10)
O6' C26 O6 C28 -73.7(15)
O6' C28' C29' C30' -170.9(14)
C33' C28' C29' C30' 0.0
O6' C28' C29' Cl2' 8.6(14)
C33' C28' C29' Cl2' 179.5(9)
C28' C29' C30' C31' 0.0
Cl2' C29' C30' C31' -179.4(10)
C29' C30' C31' C32' 0.0
C29' C30' C31' C34' -179.2(15)
C30' C31' C32' C33' 0.0
C34' C31' C32' C33' 179.2(15)
C31' C32' C33' C28' 0.0
O6' C28' C33' C32' 172.2(12)
C29' C28' C33' C32' 0.0
C32' C31' C34' F5' -10.0(13)
C30' C31' C34' F5' 169.1(9)
C32' C31' C34' F6' 107.7(10)
C30' C31' C34' F6' -73.1(12)
C32' C31' C34' F4' -132.7(10)
C30' C31' C34' F4' 46.5(14)
C29' C28' O6' C26 -88.4(16)
C33' C28' O6' C26 100.1(12)
C27 C26 O6' C28' -6.7(19)
C25 C26 O6' C28' -168.2(11)
O6 C26 O6' C28' 79.3(16)
